data_7004854
loop_
_publ_author_name
'Suzuki, Takayoshi'
'Fujiiwara, Katsuhiro'
'Takagi, Hideo D.'
'Kashiwabara, Kazuo'

_publ_section_title
;
 Preparation and characterization of mixed-ligand cobalt(III) complexes
 containing (3-aminopropyl)dimethylphosphine (pdmp). Conformation of
 the six-membered pdmp chelate ring.
;
_journal_issue 3
_journal_name_full 'Dalton transactions (Cambridge, England : 2003)'
_journal_page_first 308
_journal_page_last 319
_journal_paper_doi 10.1039/b612025c
_journal_year 2007
_chemical_formula_moiety 'C10 H28 Cl2 Co N2 P2 1+, F6 P 1-'
_chemical_formula_sum 'C10 H28 Cl2 Co F6 N2 P3'
_chemical_formula_weight 513.08
_chemical_name_common
;
trans(Cl,Cl)cis(P,P)-dichlorobis((3-
aminopropyl)dimethylphosphine)cobalt(iii) hexafluorophosphate
;
_chemical_name_systematic
;
trans(Cl,Cl)cis(P,P)-dichlorobis((3-aminopropyl)dimethylphosphine)cobalt(III)
hexafluorophosphate
;
_space_group_IT_number 2
_symmetry_cell_setting triclinic
_symmetry_space_group_name_Hall '-P 1'
_symmetry_space_group_name_H-M 'P -1'
_atom_sites_solution_hydrogens geom
_atom_sites_solution_primary direct
_atom_sites_solution_secondary difmap
_audit_creation_method SHELXL-97
_cell_angle_alpha 105.659(12)
_cell_angle_beta 94.09(2)
_cell_angle_gamma 98.15(2)
_cell_formula_units_Z 2
_cell_length_a 8.178(11)
_cell_length_b 10.073(13)
_cell_length_c 12.811(16)
_cell_measurement_reflns_used 3077
_cell_measurement_temperature 193(2)
_cell_measurement_theta_max 27.5
_cell_measurement_theta_min 3.0
_cell_volume 999(2)
_computing_cell_refinement CrystalClear
_computing_data_collection CrystalClear
_computing_data_reduction 'CrystalStructure 3.7.0'
_computing_molecular_graphics 'ORTEP3 for win'
_computing_publication_material SHELXL-97
_computing_structure_refinement SHELXL-97
_computing_structure_solution SIR92
_diffrn_ambient_temperature 193(2)
_diffrn_detector_area_resol_mean 7.31
_diffrn_measured_fraction_theta_full 0.951
_diffrn_measured_fraction_theta_max 0.951
_diffrn_measurement_device_type 'Rigaku Mercury'
_diffrn_measurement_method \w
_diffrn_radiation_monochromator graphite
_diffrn_radiation_source 'fine-focus sealed tube'
_diffrn_radiation_type 'Mo K\a'
_diffrn_radiation_wavelength 0.71070
_diffrn_reflns_av_R_equivalents 0.0363
_diffrn_reflns_av_sigmaI/netI 0.0519
_diffrn_reflns_limit_h_max 9
_diffrn_reflns_limit_h_min -10
_diffrn_reflns_limit_k_max 13
_diffrn_reflns_limit_k_min -12
_diffrn_reflns_limit_l_max 16
_diffrn_reflns_limit_l_min -16
_diffrn_reflns_number 7883
_diffrn_reflns_theta_full 27.48
_diffrn_reflns_theta_max 27.48
_diffrn_reflns_theta_min 3.05
_exptl_absorpt_coefficient_mu 1.416
_exptl_absorpt_correction_T_max 0.9325
_exptl_absorpt_correction_T_min 0.7648
_exptl_absorpt_correction_type multi-scan
_exptl_absorpt_process_details 'Jacobson, R. (1998) Private communication'
_exptl_crystal_colour green
_exptl_crystal_density_diffrn 1.705
_exptl_crystal_density_method 'not measured'
_exptl_crystal_description prism
_exptl_crystal_F_000 524
_exptl_crystal_size_max 0.20
_exptl_crystal_size_mid 0.10
_exptl_crystal_size_min 0.05
_refine_diff_density_max 0.406
_refine_diff_density_min -0.659
_refine_diff_density_rms 0.078
_refine_ls_extinction_method none
_refine_ls_goodness_of_fit_ref 1.078
_refine_ls_hydrogen_treatment constr
_refine_ls_matrix_type full
_refine_ls_number_parameters 218
_refine_ls_number_reflns 4364
_refine_ls_number_restraints 0
_refine_ls_restrained_S_all 1.078
_refine_ls_R_factor_all 0.0590
_refine_ls_R_factor_gt 0.0421
_refine_ls_shift/su_max 0.001
_refine_ls_shift/su_mean 0.000
_refine_ls_structure_factor_coef Fsqd
_refine_ls_weighting_details 'calc w=1/[\s^2^(Fo^2^)+(0.0430P)^2^+0.3128P] where P=(Fo^2^+2Fc^2^)/3'
_refine_ls_weighting_scheme calc
_refine_ls_wR_factor_gt 0.0908
_refine_ls_wR_factor_ref 0.0985
_reflns_number_gt 3617
_reflns_number_total 4364
_reflns_threshold_expression 'I > 2\s(I)'
_cod_data_source_file b612025c.txt
_cod_data_source_block pdmpCl2P
_cod_database_code 7004854

loop_
_symmetry_equiv_pos_as_xyz
'x, y, z'
'-x, -y, -z'

loop_
_atom_site_label
_atom_site_type_symbol
_atom_site_fract_x
_atom_site_fract_y
_atom_site_fract_z
_atom_site_U_iso_or_equiv
_atom_site_adp_type
_atom_site_occupancy
_atom_site_symmetry_multiplicity
_atom_site_calc_flag
_atom_site_refinement_flags
_atom_site_disorder_assembly
_atom_site_disorder_group
Co1 Co -0.01482(4) 0.83736(4) 0.74476(3) 0.01582(11) Uani 1 1 d . . .
Cl1 Cl 0.14064(9) 0.73548(8) 0.61793(6) 0.02578(17) Uani 1 1 d . . .
Cl2 Cl -0.17103(9) 0.94521(7) 0.86758(5) 0.02531(17) Uani 1 1 d . . .
P1 P -0.25405(9) 0.74350(7) 0.63949(6) 0.01928(16) Uani 1 1 d . . .
P2 P -0.00244(9) 0.65719(8) 0.81232(6) 0.02312(17) Uani 1 1 d . . .
P3 P 0.44222(10) 0.27158(8) 0.77718(7) 0.02595(18) Uani 1 1 d . . .
F1 F 0.2634(3) 0.2904(3) 0.7299(2) 0.0575(6) Uani 1 1 d . . .
F2 F 0.3920(3) 0.1073(2) 0.71727(18) 0.0480(5) Uani 1 1 d . . .
F3 F 0.5173(3) 0.2916(2) 0.66967(17) 0.0471(5) Uani 1 1 d . . .
F4 F 0.3642(3) 0.2474(2) 0.88247(17) 0.0493(6) Uani 1 1 d . . .
F5 F 0.4862(3) 0.4341(2) 0.83434(19) 0.0538(6) Uani 1 1 d . . .
F6 F 0.6173(3) 0.2495(3) 0.82239(19) 0.0575(6) Uani 1 1 d . . .
N1 N 0.0086(3) 0.9987(3) 0.6744(2) 0.0270(6) Uani 1 1 d . . .
H1A H 0.0922 1.0656 0.7182 0.032 Uiso 1 1 calc R . .
H1B H 0.0504 0.9645 0.6095 0.032 Uiso 1 1 calc R . .
N2 N 0.1865(3) 0.9453(2) 0.85406(18) 0.0216(5) Uani 1 1 d . . .
H2A H 0.2146 1.0290 0.8384 0.026 Uiso 1 1 calc R . .
H2B H 0.1485 0.9665 0.9215 0.026 Uiso 1 1 calc R . .
C1 C -0.4123(4) 0.6491(3) 0.6956(3) 0.0320(7) Uani 1 1 d . . .
H1C H -0.4260 0.7056 0.7687 0.038 Uiso 1 1 calc R . .
H1D H -0.3791 0.5608 0.7001 0.038 Uiso 1 1 calc R . .
H1E H -0.5177 0.6294 0.6484 0.038 Uiso 1 1 calc R . .
C2 C -0.2426(4) 0.6273(3) 0.5063(2) 0.0331(7) Uani 1 1 d . . .
H2C H -0.1584 0.6715 0.4699 0.040 Uiso 1 1 calc R . .
H2D H -0.3510 0.6078 0.4624 0.040 Uiso 1 1 calc R . .
H2E H -0.2124 0.5395 0.5143 0.040 Uiso 1 1 calc R . .
C3 C -0.3625(4) 0.8772(3) 0.6101(3) 0.0269(6) Uani 1 1 d . . .
H3A H -0.4608 0.8304 0.5564 0.032 Uiso 1 1 calc R . .
H3B H -0.4037 0.9279 0.6779 0.032 Uiso 1 1 calc R . .
C4 C -0.2604(4) 0.9832(3) 0.5661(3) 0.0330(7) Uani 1 1 d . . .
H4A H -0.2122 0.9332 0.5011 0.040 Uiso 1 1 calc R . .
H4B H -0.3344 1.0422 0.5427 0.040 Uiso 1 1 calc R . .
C5 C -0.1218(4) 1.0761(3) 0.6488(3) 0.0293(7) Uani 1 1 d . . .
H5A H -0.0715 1.1524 0.6201 0.035 Uiso 1 1 calc R . .
H5B H -0.1685 1.1190 0.7167 0.035 Uiso 1 1 calc R . .
C6 C -0.0747(4) 0.4815(3) 0.7231(3) 0.0384(8) Uani 1 1 d . . .
H6A H -0.0252 0.4706 0.6544 0.046 Uiso 1 1 calc R . .
H6B H -0.1961 0.4659 0.7080 0.046 Uiso 1 1 calc R . .
H6C H -0.0417 0.4131 0.7588 0.046 Uiso 1 1 calc R . .
C7 C -0.1012(5) 0.6642(4) 0.9357(3) 0.0426(9) Uani 1 1 d . . .
H7A H -0.0672 0.7572 0.9876 0.051 Uiso 1 1 calc R . .
H7B H -0.0674 0.5934 0.9684 0.051 Uiso 1 1 calc R . .
H7C H -0.2223 0.6459 0.9177 0.051 Uiso 1 1 calc R . .
C8 C 0.2125(4) 0.6439(3) 0.8513(3) 0.0299(7) Uani 1 1 d . . .
H8A H 0.2111 0.5714 0.8904 0.036 Uiso 1 1 calc R . .
H8B H 0.2649 0.6108 0.7838 0.036 Uiso 1 1 calc R . .
C9 C 0.3227(4) 0.7777(4) 0.9229(3) 0.0342(7) Uani 1 1 d . . .
H9A H 0.2730 0.8107 0.9915 0.041 Uiso 1 1 calc R . .
H9B H 0.4333 0.7560 0.9421 0.041 Uiso 1 1 calc R . .
C10 C 0.3444(4) 0.8929(3) 0.8685(3) 0.0280(7) Uani 1 1 d . . .
H10A H 0.4301 0.9707 0.9135 0.034 Uiso 1 1 calc R . .
H10B H 0.3836 0.8575 0.7964 0.034 Uiso 1 1 calc R . .

loop_
_atom_site_aniso_label
_atom_site_aniso_U_11
_atom_site_aniso_U_22
_atom_site_aniso_U_33
_atom_site_aniso_U_23
_atom_site_aniso_U_13
_atom_site_aniso_U_12
Co1 0.0170(2) 0.01512(19) 0.01634(18) 0.00464(14) 0.00302(13) 0.00519(14)
Cl1 0.0235(4) 0.0301(4) 0.0234(3) 0.0038(3) 0.0080(3) 0.0081(3)
Cl2 0.0278(4) 0.0279(4) 0.0211(3) 0.0029(3) 0.0058(3) 0.0137(3)
P1 0.0177(4) 0.0166(3) 0.0226(4) 0.0040(3) 0.0011(3) 0.0036(3)
P2 0.0245(4) 0.0213(4) 0.0305(4) 0.0138(3) 0.0101(3) 0.0108(3)
P3 0.0243(4) 0.0242(4) 0.0329(4) 0.0134(3) 0.0039(3) 0.0053(3)
F1 0.0371(12) 0.0638(16) 0.0758(17) 0.0241(13) -0.0063(11) 0.0198(11)
F2 0.0593(14) 0.0259(11) 0.0565(14) 0.0078(10) 0.0178(11) 0.0021(10)
F3 0.0538(13) 0.0536(14) 0.0391(11) 0.0243(10) 0.0122(10) 0.0008(11)
F4 0.0624(14) 0.0488(13) 0.0441(12) 0.0206(10) 0.0254(11) 0.0100(11)
F5 0.0632(14) 0.0277(11) 0.0645(15) 0.0074(10) 0.0096(12) -0.0023(10)
F6 0.0388(12) 0.0876(18) 0.0572(14) 0.0323(13) -0.0003(10) 0.0273(12)
N1 0.0254(13) 0.0260(13) 0.0327(14) 0.0155(11) -0.0003(11) 0.0025(11)
N2 0.0238(12) 0.0207(12) 0.0197(11) 0.0047(9) -0.0015(9) 0.0055(10)
C1 0.0239(16) 0.0267(16) 0.0465(19) 0.0142(14) 0.0044(14) 0.0004(13)
C2 0.0348(18) 0.0319(18) 0.0264(16) -0.0022(13) -0.0035(13) 0.0087(14)
C3 0.0222(15) 0.0258(15) 0.0330(16) 0.0097(13) -0.0032(12) 0.0056(12)
C4 0.0337(17) 0.0355(18) 0.0357(18) 0.0207(15) -0.0030(14) 0.0083(14)
C5 0.0319(17) 0.0219(15) 0.0395(18) 0.0160(13) 0.0037(14) 0.0081(13)
C6 0.0347(19) 0.0226(16) 0.063(2) 0.0178(16) 0.0089(17) 0.0087(14)
C7 0.050(2) 0.050(2) 0.048(2) 0.0335(18) 0.0264(18) 0.0267(18)
C8 0.0311(17) 0.0320(17) 0.0357(17) 0.0178(14) 0.0081(13) 0.0172(14)
C9 0.0335(17) 0.045(2) 0.0285(16) 0.0127(15) -0.0014(13) 0.0186(15)
C10 0.0201(15) 0.0324(17) 0.0294(16) 0.0059(13) -0.0043(12) 0.0066(13)

loop_
_atom_type_symbol
_atom_type_description
_atom_type_scat_dispersion_real
_atom_type_scat_dispersion_imag
_atom_type_scat_source
C C 0.0033 0.0016 'International Tables Vol C Tables 4.2.6.8 and 6.1.1.4'
H H 0.0000 0.0000 'International Tables Vol C Tables 4.2.6.8 and 6.1.1.4'
N N 0.0061 0.0033 'International Tables Vol C Tables 4.2.6.8 and 6.1.1.4'
Co Co 0.3494 0.9721 'International Tables Vol C Tables 4.2.6.8 and 6.1.1.4'
Cl Cl 0.1484 0.1585 'International Tables Vol C Tables 4.2.6.8 and 6.1.1.4'
P P 0.1023 0.0942 'International Tables Vol C Tables 4.2.6.8 and 6.1.1.4'
F F 0.0171 0.0103 'International Tables Vol C Tables 4.2.6.8 and 6.1.1.4'

loop_
_geom_angle_atom_site_label_1
_geom_angle_atom_site_label_2
_geom_angle_atom_site_label_3
_geom_angle
_geom_angle_site_symmetry_1
_geom_angle_site_symmetry_3
_geom_angle_publ_flag
N2 Co1 N1 87.95(12) . . ?
N2 Co1 P2 88.33(10) . . ?
N1 Co1 P2 171.18(8) . . ?
N2 Co1 P1 171.57(7) . . ?
N1 Co1 P1 89.58(9) . . ?
P2 Co1 P1 95.20(7) . . ?
N2 Co1 Cl2 86.32(12) . . ?
N1 Co1 Cl2 92.01(11) . . ?
P2 Co1 Cl2 95.74(8) . . ?
P1 Co1 Cl2 85.71(10) . . ?
N2 Co1 Cl1 94.05(12) . . ?
N1 Co1 Cl1 85.77(11) . . ?
P2 Co1 Cl1 86.52(8) . . ?
P1 Co1 Cl1 93.80(10) . . ?
Cl2 Co1 Cl1 177.73(3) . . ?
C1 P1 C2 104.37(18) . . ?
C1 P1 C3 100.98(17) . . ?
C2 P1 C3 103.83(17) . . ?
C1 P1 Co1 117.27(14) . . ?
C2 P1 Co1 116.96(12) . . ?
C3 P1 Co1 111.46(13) . . ?
C7 P2 C6 105.36(19) . . ?
C7 P2 C8 103.86(17) . . ?
C6 P2 C8 100.09(16) . . ?
C7 P2 Co1 115.63(12) . . ?
C6 P2 Co1 118.62(15) . . ?
C8 P2 Co1 111.25(11) . . ?
F6 P3 F5 91.08(15) . . ?
F6 P3 F4 90.95(14) . . ?
F5 P3 F4 90.65(14) . . ?
F6 P3 F3 89.65(14) . . ?
F5 P3 F3 90.88(13) . . ?
F4 P3 F3 178.35(13) . . ?
F6 P3 F1 178.74(15) . . ?
F5 P3 F1 90.17(14) . . ?
F4 P3 F1 89.09(15) . . ?
F3 P3 F1 90.28(15) . . ?
F6 P3 F2 90.78(14) . . ?
F5 P3 F2 178.13(14) . . ?
F4 P3 F2 89.51(13) . . ?
F3 P3 F2 88.94(13) . . ?
F1 P3 F2 87.97(14) . . ?
C5 N1 Co1 127.7(2) . . ?
C5 N1 H1A 105.4 . . ?
Co1 N1 H1A 105.4 . . ?
C5 N1 H1B 105.4 . . ?
Co1 N1 H1B 105.4 . . ?
H1A N1 H1B 106.0 . . ?
C10 N2 Co1 124.76(19) . . ?
C10 N2 H2A 106.1 . . ?
Co1 N2 H2A 106.1 . . ?
C10 N2 H2B 106.1 . . ?
Co1 N2 H2B 106.1 . . ?
H2A N2 H2B 106.3 . . ?
P1 C1 H1C 109.5 . . ?
P1 C1 H1D 109.5 . . ?
H1C C1 H1D 109.5 . . ?
P1 C1 H1E 109.5 . . ?
H1C C1 H1E 109.5 . . ?
H1D C1 H1E 109.5 . . ?
P1 C2 H2C 109.5 . . ?
P1 C2 H2D 109.5 . . ?
H2C C2 H2D 109.5 . . ?
P1 C2 H2E 109.5 . . ?
H2C C2 H2E 109.5 . . ?
H2D C2 H2E 109.5 . . ?
C4 C3 P1 115.5(2) . . ?
C4 C3 H3A 108.4 . . ?
P1 C3 H3A 108.4 . . ?
C4 C3 H3B 108.4 . . ?
P1 C3 H3B 108.4 . . ?
H3A C3 H3B 107.5 . . ?
C5 C4 C3 112.8(3) . . ?
C5 C4 H4A 109.0 . . ?
C3 C4 H4A 109.0 . . ?
C5 C4 H4B 109.0 . . ?
C3 C4 H4B 109.0 . . ?
H4A C4 H4B 107.8 . . ?
N1 C5 C4 112.3(3) . . ?
N1 C5 H5A 109.1 . . ?
C4 C5 H5A 109.1 . . ?
N1 C5 H5B 109.1 . . ?
C4 C5 H5B 109.1 . . ?
H5A C5 H5B 107.9 . . ?
P2 C6 H6A 109.5 . . ?
P2 C6 H6B 109.5 . . ?
H6A C6 H6B 109.5 . . ?
P2 C6 H6C 109.5 . . ?
H6A C6 H6C 109.5 . . ?
H6B C6 H6C 109.5 . . ?
P2 C7 H7A 109.5 . . ?
P2 C7 H7B 109.5 . . ?
H7A C7 H7B 109.5 . . ?
P2 C7 H7C 109.5 . . ?
H7A C7 H7C 109.5 . . ?
H7B C7 H7C 109.5 . . ?
C9 C8 P2 116.5(2) . . ?
C9 C8 H8A 108.2 . . ?
P2 C8 H8A 108.2 . . ?
C9 C8 H8B 108.2 . . ?
P2 C8 H8B 108.2 . . ?
H8A C8 H8B 107.3 . . ?
C10 C9 C8 113.1(3) . . ?
C10 C9 H9A 109.0 . . ?
C8 C9 H9A 109.0 . . ?
C10 C9 H9B 109.0 . . ?
C8 C9 H9B 109.0 . . ?
H9A C9 H9B 107.8 . . ?
N2 C10 C9 111.3(3) . . ?
N2 C10 H10A 109.4 . . ?
C9 C10 H10A 109.4 . . ?
N2 C10 H10B 109.4 . . ?
C9 C10 H10B 109.4 . . ?
H10A C10 H10B 108.0 . . ?

loop_
_geom_bond_atom_site_label_1
_geom_bond_atom_site_label_2
_geom_bond_distance
_geom_bond_site_symmetry_2
_geom_bond_publ_flag
Co1 N2 2.049(3) . ?
Co1 N1 2.053(3) . ?
Co1 P2 2.223(2) . ?
Co1 P1 2.225(2) . ?
Co1 Cl2 2.246(2) . ?
Co1 Cl1 2.252(2) . ?
P1 C1 1.802(3) . ?
P1 C2 1.808(3) . ?
P1 C3 1.819(3) . ?
P2 C7 1.815(4) . ?
P2 C6 1.818(4) . ?
P2 C8 1.826(4) . ?
P3 F6 1.573(3) . ?
P3 F5 1.579(3) . ?
P3 F4 1.594(3) . ?
P3 F3 1.597(3) . ?
P3 F1 1.598(3) . ?
P3 F2 1.604(3) . ?
N1 C5 1.476(4) . ?
N1 H1A 0.9200 . ?
N1 H1B 0.9200 . ?
N2 C10 1.481(4) . ?
N2 H2A 0.9200 . ?
N2 H2B 0.9200 . ?
C1 H1C 0.9800 . ?
C1 H1D 0.9800 . ?
C1 H1E 0.9800 . ?
C2 H2C 0.9800 . ?
C2 H2D 0.9800 . ?
C2 H2E 0.9800 . ?
C3 C4 1.515(4) . ?
C3 H3A 0.9900 . ?
C3 H3B 0.9900 . ?
C4 C5 1.508(5) . ?
C4 H4A 0.9900 . ?
C4 H4B 0.9900 . ?
C5 H5A 0.9900 . ?
C5 H5B 0.9900 . ?
C6 H6A 0.9800 . ?
C6 H6B 0.9800 . ?
C6 H6C 0.9800 . ?
C7 H7A 0.9800 . ?
C7 H7B 0.9800 . ?
C7 H7C 0.9800 . ?
C8 C9 1.529(5) . ?
C8 H8A 0.9900 . ?
C8 H8B 0.9900 . ?
C9 C10 1.503(5) . ?
C9 H9A 0.9900 . ?
C9 H9B 0.9900 . ?
C10 H10A 0.9900 . ?
C10 H10B 0.9900 . ?

loop_
_geom_torsion_atom_site_label_1
_geom_torsion_atom_site_label_2
_geom_torsion_atom_site_label_3
_geom_torsion_atom_site_label_4
_geom_torsion
_geom_torsion_site_symmetry_1
_geom_torsion_site_symmetry_2
_geom_torsion_site_symmetry_3
_geom_torsion_site_symmetry_4
_geom_torsion_publ_flag
N1 Co1 P1 C1 -147.36(14) . . . . ?
P2 Co1 P1 C1 40.07(13) . . . . ?
Cl2 Co1 P1 C1 -55.31(15) . . . . ?
Cl1 Co1 P1 C1 126.91(14) . . . . ?
N1 Co1 P1 C2 87.51(17) . . . . ?
P2 Co1 P1 C2 -85.06(15) . . . . ?
Cl2 Co1 P1 C2 179.56(13) . . . . ?
Cl1 Co1 P1 C2 1.78(13) . . . . ?
N1 Co1 P1 C3 -31.70(14) . . . . ?
P2 Co1 P1 C3 155.72(12) . . . . ?
Cl2 Co1 P1 C3 60.34(12) . . . . ?
Cl1 Co1 P1 C3 -117.43(12) . . . . ?
N2 Co1 P2 C7 82.69(19) . . . . ?
P1 Co1 P2 C7 -89.64(17) . . . . ?
Cl2 Co1 P2 C7 -3.44(15) . . . . ?
Cl1 Co1 P2 C7 176.85(15) . . . . ?
N2 Co1 P2 C6 -150.69(15) . . . . ?
P1 Co1 P2 C6 36.98(13) . . . . ?
Cl2 Co1 P2 C6 123.18(15) . . . . ?
Cl1 Co1 P2 C6 -56.53(15) . . . . ?
N2 Co1 P2 C8 -35.45(14) . . . . ?
P1 Co1 P2 C8 152.22(12) . . . . ?
Cl2 Co1 P2 C8 -121.59(13) . . . . ?
Cl1 Co1 P2 C8 58.71(13) . . . . ?
N2 Co1 N1 C5 -129.0(3) . . . . ?
P1 Co1 N1 C5 42.9(3) . . . . ?
Cl2 Co1 N1 C5 -42.8(3) . . . . ?
Cl1 Co1 N1 C5 136.8(3) . . . . ?
N1 Co1 N2 C10 -120.1(2) . . . . ?
P2 Co1 N2 C10 51.9(2) . . . . ?
Cl2 Co1 N2 C10 147.7(2) . . . . ?
Cl1 Co1 N2 C10 -34.5(2) . . . . ?
C1 P1 C3 C4 176.9(2) . . . . ?
C2 P1 C3 C4 -75.2(3) . . . . ?
Co1 P1 C3 C4 51.6(3) . . . . ?
P1 C3 C4 C5 -67.0(3) . . . . ?
Co1 N1 C5 C4 -62.8(4) . . . . ?
C3 C4 C5 N1 68.0(4) . . . . ?
C7 P2 C8 C9 -75.1(3) . . . . ?
C6 P2 C8 C9 176.1(2) . . . . ?
Co1 P2 C8 C9 49.9(3) . . . . ?
P2 C8 C9 C10 -62.1(3) . . . . ?
Co1 N2 C10 C9 -71.5(3) . . . . ?
C8 C9 C10 N2 67.9(3) . . . . ?
